data_2217754
loop_
_publ_author_name
'Zeng, Tao'
'Sun, Ju-Feng'

_publ_section_title
;
 2,6-Di-<i>tert</i>-butyl-4-(methoxymethyl)phenol
;
_journal_coeditor_code ER2048
_journal_issue 3
_journal_name_full 'Acta Crystallographica Section E'
_journal_page_first o588
_journal_paper_doi 10.1107/S1600536808003644
_journal_volume 64
_journal_year 2008
_chemical_formula_iupac 'C16 H26 O2'
_chemical_formula_moiety 'C16 H26 O2'
_chemical_formula_sum 'C16 H26 O2'
_chemical_formula_weight 250.37
_chemical_name_systematic
;
2,6-di-tert-butyl-4-(methoxymethyl)phenol
;
_space_group_IT_number 14
_symmetry_cell_setting monoclinic
_symmetry_space_group_name_Hall '-P 2ybc'
_symmetry_space_group_name_H-M 'P 1 21/c 1'
_atom_sites_solution_hydrogens geom
_atom_sites_solution_primary direct
_atom_sites_solution_secondary difmap
_audit_creation_method SHELXL97
_cell_angle_alpha 90.00
_cell_angle_beta 118.603(3)
_cell_angle_gamma 90.00
_cell_formula_units_Z 8
_cell_length_a 14.240(3)
_cell_length_b 18.012(3)
_cell_length_c 13.677(3)
_cell_measurement_reflns_used 2933
_cell_measurement_temperature 294(2)
_cell_measurement_theta_max 25.35
_cell_measurement_theta_min 2.83
_cell_volume 3079.9(11)
_computing_cell_refinement 'SAINT (Bruker, 1997)'
_computing_data_collection 'SMART (Bruker, 1997)'
_computing_data_reduction 'SAINT (Bruker, 1997)'
_computing_molecular_graphics 'SHELXTL (Sheldrick, 2008)'
_computing_publication_material 'SHELXTL (Sheldrick, 2008)'
_computing_structure_refinement 'SHELXL97 (Sheldrick, 2008)'
_computing_structure_solution 'SHELXS97 (Sheldrick, 2008)'
_diffrn_ambient_temperature 294(2)
_diffrn_measured_fraction_theta_full 1.000
_diffrn_measured_fraction_theta_max 1.000
_diffrn_measurement_device_type 'Bruker SMART CCD area-detector'
_diffrn_measurement_method '\f and \w'
_diffrn_radiation_monochromator graphite
_diffrn_radiation_source 'fine-focus sealed tube'
_diffrn_radiation_type MoK\a
_diffrn_radiation_wavelength 0.71073
_diffrn_reflns_av_R_equivalents 0.0456
_diffrn_reflns_av_sigmaI/netI 0.0511
_diffrn_reflns_limit_h_max 16
_diffrn_reflns_limit_h_min -13
_diffrn_reflns_limit_k_max 21
_diffrn_reflns_limit_k_min -20
_diffrn_reflns_limit_l_max 10
_diffrn_reflns_limit_l_min -16
_diffrn_reflns_number 15799
_diffrn_reflns_theta_full 25.02
_diffrn_reflns_theta_max 25.02
_diffrn_reflns_theta_min 1.63
_diffrn_standards_number 0
_exptl_absorpt_coefficient_mu 0.069
_exptl_absorpt_correction_T_max 0.9864
_exptl_absorpt_correction_T_min 0.9823
_exptl_absorpt_correction_type multi-scan
_exptl_absorpt_process_details '(SADABS; Sheldrick, 2002)'
_exptl_crystal_colour colourless
_exptl_crystal_density_diffrn 1.080
_exptl_crystal_density_method 'not measured'
_exptl_crystal_description block
_exptl_crystal_F_000 1104
_exptl_crystal_size_max 0.26
_exptl_crystal_size_mid 0.24
_exptl_crystal_size_min 0.20
_refine_diff_density_max 0.309
_refine_diff_density_min -0.260
_refine_ls_extinction_coef 0.0102(7)
_refine_ls_extinction_expression Fc^*^=kFc[1+0.001xFc^2^\l^3^/sin(2\q)]^-1/4^
_refine_ls_extinction_method 'SHELXL97 (Sheldrick, 2008)'
_refine_ls_goodness_of_fit_ref 1.044
_refine_ls_hydrogen_treatment constr
_refine_ls_matrix_type full
_refine_ls_number_parameters 378
_refine_ls_number_reflns 5428
_refine_ls_number_restraints 108
_refine_ls_restrained_S_all 1.060
_refine_ls_R_factor_all 0.1175
_refine_ls_R_factor_gt 0.0596
_refine_ls_shift/su_max 0.002
_refine_ls_shift/su_mean 0.000
_refine_ls_structure_factor_coef Fsqd
_refine_ls_weighting_details 'calc w = 1/[\s^2^(Fo^2^)+(0.0751P)^2^+1.0963P] where P=(Fo^2^+2Fc^2^)/3'
_refine_ls_weighting_scheme calc
_refine_ls_wR_factor_gt 0.1569
_refine_ls_wR_factor_ref 0.1891
_reflns_number_gt 2928
_reflns_number_total 5428
_reflns_threshold_expression I>2\s(I)
_cod_data_source_file er2048.cif
_cod_data_source_block I
_cod_original_cell_volume 3079.7(10)
_cod_original_sg_symbol_H-M 'P 21/c'
_cod_database_code 2217754
_cod_database_fobs_code 2217754

loop_
_symmetry_equiv_pos_as_xyz
'x, y, z'
'-x, y+1/2, -z+1/2'
'-x, -y, -z'
'x, -y-1/2, z-1/2'

loop_
_atom_site_type_symbol
_atom_site_label
_atom_site_fract_x
_atom_site_fract_y
_atom_site_fract_z
_atom_site_U_iso_or_equiv
_atom_site_adp_type
_atom_site_calc_flag
_atom_site_refinement_flags
_atom_site_occupancy
_atom_site_disorder_assembly
_atom_site_disorder_group
O O1 0.29438(11) 0.73376(8) 0.66027(11) 0.0698(5) Uani d . 1 . .
H H1 0.2550 0.7700 0.6367 0.105 Uiso calc R 1 . .
O O3 0.20663(10) 0.25936(8) 0.37111(12) 0.0701(4) Uani d . 1 . .
H H3 0.2381 0.2196 0.3821 0.105 Uiso calc R 1 . .
C C1 0.35866(12) 0.74063(10) 0.77320(14) 0.0425(5) Uani d . 1 A .
C C2 0.39601(12) 0.67334(9) 0.83200(14) 0.0410(5) Uani d . 1 . .
C C3 0.46179(12) 0.67844(10) 0.94611(14) 0.0448(5) Uani d . 1 A .
H H3A 0.4869 0.6349 0.9871 0.054 Uiso calc R 1 . .
C C4 0.49145(12) 0.74549(10) 1.00116(14) 0.0453(5) Uani d D 1 . .
C C5 0.45463(13) 0.80952(10) 0.94014(15) 0.0501(5) Uani d . 1 A .
H H5 0.4756 0.8548 0.9771 0.060 Uiso calc R 1 . .
C C6 0.38758(12) 0.80988(10) 0.82580(15) 0.0450(5) Uani d . 1 . .
C C7 0.34673(15) 0.88356(11) 0.76197(18) 0.0626(6) Uani d . 1 A .
C C8 0.22446(17) 0.88849(13) 0.7136(2) 0.0880(9) Uani d . 1 . .
H H8A 0.1995 0.9353 0.6763 0.132 Uiso calc R 1 A .
H H8B 0.2067 0.8845 0.7728 0.132 Uiso calc R 1 . .
H H8C 0.1910 0.8488 0.6614 0.132 Uiso calc R 1 . .
C C9 0.3953(2) 0.95088(12) 0.8398(2) 0.0973(10) Uani d . 1 . .
H H9A 0.4714 0.9513 0.8684 0.146 Uiso calc R 1 A .
H H9B 0.3796 0.9474 0.9006 0.146 Uiso calc R 1 . .
H H9C 0.3651 0.9958 0.7990 0.146 Uiso calc R 1 . .
C C10 0.37776(19) 0.89054(13) 0.6695(2) 0.0911(8) Uani d . 1 . .
H H10A 0.3479 0.9354 0.6282 0.137 Uiso calc R 1 A .
H H10B 0.3506 0.8486 0.6205 0.137 Uiso calc R 1 . .
H H10C 0.4543 0.8920 0.7020 0.137 Uiso calc R 1 . .
C C11 0.36507(14) 0.59799(10) 0.77160(16) 0.0528(6) Uani d . 1 . .
C C12 0.40573(18) 0.59247(12) 0.68675(19) 0.0808(8) Uani d . 1 . .
H H12A 0.3708 0.6292 0.6298 0.121 Uiso calc R 1 . .
H H12B 0.3904 0.5439 0.6537 0.121 Uiso calc R 1 . .
H H12C 0.4816 0.6008 0.7234 0.121 Uiso calc R 1 . .
C C13 0.41538(18) 0.53359(11) 0.8551(2) 0.0815(9) Uani d . 1 . .
H H13A 0.3971 0.4872 0.8157 0.122 Uiso calc R 1 . .
H H13B 0.3886 0.5343 0.9076 0.122 Uiso calc R 1 . .
H H13C 0.4917 0.5392 0.8940 0.122 Uiso calc R 1 . .
C C14 0.24411(16) 0.58545(12) 0.7145(2) 0.0785(8) Uani d . 1 . .
H H14A 0.2089 0.6230 0.6588 0.118 Uiso calc R 1 . .
H H14B 0.2197 0.5881 0.7688 0.118 Uiso calc R 1 . .
H H14C 0.2277 0.5374 0.6800 0.118 Uiso calc R 1 . .
C C17 0.14067(12) 0.25795(10) 0.41872(14) 0.0428(5) Uani d . 1 B .
C C18 0.11153(12) 0.19114(9) 0.44964(14) 0.0424(5) Uani d . 1 . .
C C19 0.04478(13) 0.19708(10) 0.49784(14) 0.0473(5) Uani d . 1 B .
H H19 0.0243 0.1539 0.5200 0.057 Uiso calc R 1 . .
C C20 0.00815(12) 0.26412(10) 0.51383(14) 0.0463(5) Uani d D 1 . .
C C21 0.03681(13) 0.32793(10) 0.47987(14) 0.0469(5) Uani d . 1 B .
H H21 0.0107 0.3731 0.4894 0.056 Uiso calc R 1 . .
C C22 0.10338(13) 0.32747(10) 0.43179(14) 0.0435(5) Uani d . 1 . .
C C23 0.13593(15) 0.40024(10) 0.39658(16) 0.0565(6) Uani d . 1 B .
C C24 0.25658(16) 0.41172(13) 0.4620(2) 0.0821(8) Uani d . 1 . .
H H24A 0.2748 0.4583 0.4412 0.123 Uiso calc R 1 B .
H H24B 0.2920 0.3721 0.4456 0.123 Uiso calc R 1 . .
H H24C 0.2789 0.4120 0.5402 0.123 Uiso calc R 1 . .
C C25 0.0990(2) 0.39898(13) 0.27121(18) 0.0843(8) Uani d . 1 . .
H H25A 0.1168 0.4453 0.2495 0.126 Uiso calc R 1 B .
H H25B 0.0230 0.3916 0.2308 0.126 Uiso calc R 1 . .
H H25C 0.1342 0.3592 0.2549 0.126 Uiso calc R 1 . .
C C26 0.08391(18) 0.46798(11) 0.4192(2) 0.0839(8) Uani d . 1 . .
H H26A 0.1046 0.4700 0.4971 0.126 Uiso calc R 1 B .
H H26B 0.0075 0.4639 0.3766 0.126 Uiso calc R 1 . .
H H26C 0.1071 0.5124 0.3982 0.126 Uiso calc R 1 . .
C C27 0.15203(15) 0.11556(11) 0.43482(17) 0.0591(6) Uani d . 1 . .
C C28 0.12020(19) 0.10122(12) 0.3133(2) 0.0873(8) Uani d . 1 . .
H H28A 0.0437 0.1021 0.2696 0.131 Uiso calc R 1 . .
H H28B 0.1465 0.0535 0.3064 0.131 Uiso calc R 1 . .
H H28C 0.1503 0.1390 0.2872 0.131 Uiso calc R 1 . .
C C29 0.10241(17) 0.05158(11) 0.4707(2) 0.0827(8) Uani d . 1 . .
H H29A 0.1247 0.0559 0.5487 0.124 Uiso calc R 1 . .
H H29B 0.1260 0.0048 0.4566 0.124 Uiso calc R 1 . .
H H29C 0.0258 0.0544 0.4290 0.124 Uiso calc R 1 . .
C C30 0.27315(16) 0.11003(13) 0.5082(2) 0.0907(9) Uani d . 1 . .
H H30A 0.3074 0.1487 0.4885 0.136 Uiso calc R 1 . .
H H30B 0.2974 0.0626 0.4973 0.136 Uiso calc R 1 . .
H H30C 0.2907 0.1153 0.5849 0.136 Uiso calc R 1 . .
C C15 0.55793(15) 0.75095(12) 1.12630(15) 0.0648(6) Uani d PDU 0.8728(18) A 1
H H15A 0.5955 0.7980 1.1459 0.078 Uiso calc PR 0.8728(18) A 1
H H15B 0.5114 0.7492 1.1598 0.078 Uiso calc PR 0.8728(18) A 1
O O2 0.63105(11) 0.69353(9) 1.16775(11) 0.0614(5) Uani d PD 0.8728(18) A 1
C C16 0.6887(2) 0.69504(18) 1.28628(18) 0.0875(10) Uani d PDU 0.8728(18) A 1
H H16A 0.7390 0.6548 1.3127 0.131 Uiso calc PR 0.8728(18) A 1
H H16B 0.6397 0.6901 1.3155 0.131 Uiso calc PR 0.8728(18) A 1
H H16C 0.7264 0.7413 1.3106 0.131 Uiso calc PR 0.8728(18) A 1
C C15' 0.5580(8) 0.7510(7) 1.1264(5) 0.0648(6) Uani d PDU 0.1272(18) A 2
H H15C 0.5102 0.7640 1.1557 0.078 Uiso calc PR 0.1272(18) A 2
H H15D 0.5856 0.7018 1.1541 0.078 Uiso calc PR 0.1272(18) A 2
O O2' 0.6430(6) 0.7997(6) 1.1711(6) 0.105(6) Uani d PD 0.1272(18) A 2
C C16' 0.6844(13) 0.7853(10) 1.2889(7) 0.073(5) Uani d PDU 0.1272(18) A 2
H H16D 0.7463 0.8156 1.3310 0.110 Uiso calc PR 0.1272(18) A 2
H H16E 0.7037 0.7339 1.3040 0.110 Uiso calc PR 0.1272(18) A 2
H H16F 0.6306 0.7969 1.3097 0.110 Uiso calc PR 0.1272(18) A 2
C C31 -0.0573(9) 0.2684(4) 0.5737(4) 0.0646(6) Uani d PDU 0.8781(17) B 3
H H31A -0.0098 0.2663 0.6533 0.078 Uiso calc PR 0.8781(17) B 3
H H31B -0.0948 0.3154 0.5568 0.078 Uiso calc PR 0.8781(17) B 3
O O4 -0.13064(10) 0.21107(9) 0.54314(11) 0.0608(5) Uani d PD 0.8781(17) B 3
C C32 -0.18536(18) 0.21175(19) 0.6076(2) 0.0943(11) Uani d PDU 0.8781(17) B 3
H H32A -0.2358 0.1716 0.5845 0.141 Uiso calc PR 0.8781(17) B 3
H H32B -0.2226 0.2580 0.5966 0.141 Uiso calc PR 0.8781(17) B 3
H H32C -0.1345 0.2061 0.6850 0.141 Uiso calc PR 0.8781(17) B 3
C C31' -0.0573(9) 0.2684(4) 0.5737(4) 0.0646(6) Uani d PDU 0.1219(17) B 3
H H31C -0.0839 0.2190 0.5752 0.078 Uiso calc PR 0.1219(17) B 4
H H31D -0.0106 0.2831 0.6501 0.078 Uiso calc PR 0.1219(17) B 4
O O4' -0.1426(5) 0.3164(5) 0.5280(6) 0.071(3) Uani d PDU 0.1219(17) B 4
C C32' -0.1973(8) 0.3038(9) 0.5923(9) 0.060(4) Uani d PDU 0.1219(17) B 4
H H32D -0.2571 0.3371 0.5676 0.089 Uiso calc PR 0.1219(17) B 4
H H32E -0.1489 0.3125 0.6697 0.089 Uiso calc PR 0.1219(17) B 4
H H32F -0.2224 0.2535 0.5823 0.089 Uiso calc PR 0.1219(17) B 4

loop_
_atom_site_aniso_label
_atom_site_aniso_U_11
_atom_site_aniso_U_22
_atom_site_aniso_U_33
_atom_site_aniso_U_12
_atom_site_aniso_U_13
_atom_site_aniso_U_23
O1 0.0750(9) 0.0690(9) 0.0423(8) 0.0148(7) 0.0095(7) 0.0070(7)
O3 0.0796(7) 0.0652(9) 0.0971(8) 0.0051(7) 0.0677(6) 0.0076(7)
C1 0.0349(8) 0.0530(10) 0.0384(9) 0.0040(8) 0.0167(7) 0.0026(8)
C2 0.0342(8) 0.0445(10) 0.0426(9) 0.0019(7) 0.0171(7) 0.0041(8)
C3 0.0345(8) 0.0532(10) 0.0451(9) 0.0028(8) 0.0178(7) 0.0099(8)
C4 0.0330(8) 0.0600(11) 0.0424(9) -0.0013(8) 0.0177(7) -0.0034(9)
C5 0.0427(8) 0.0513(11) 0.0595(10) -0.0009(8) 0.0272(8) -0.0114(9)
C6 0.0379(8) 0.0463(10) 0.0548(10) 0.0044(8) 0.0255(7) 0.0010(8)
C7 0.0625(11) 0.0460(11) 0.0771(13) 0.0114(9) 0.0318(10) 0.0058(10)
C8 0.0754(13) 0.0737(15) 0.1056(18) 0.0319(12) 0.0358(13) 0.0151(13)
C9 0.1047(17) 0.0478(13) 0.126(2) 0.0059(13) 0.0441(15) -0.0020(14)
C10 0.1118(16) 0.0688(14) 0.1058(16) 0.0121(13) 0.0626(13) 0.0317(13)
C11 0.0470(9) 0.0475(11) 0.0550(11) -0.0020(8) 0.0172(8) 0.0005(9)
C12 0.0961(14) 0.0655(14) 0.0892(15) -0.0035(12) 0.0511(12) -0.0236(12)
C13 0.0829(15) 0.0466(12) 0.0873(17) -0.0029(11) 0.0184(13) 0.0079(12)
C14 0.0588(12) 0.0702(14) 0.0853(16) -0.0185(11) 0.0174(12) -0.0097(12)
C17 0.0356(7) 0.0538(11) 0.0412(9) -0.0024(8) 0.0201(7) 0.0017(8)
C18 0.0352(8) 0.0455(10) 0.0433(9) 0.0007(8) 0.0163(7) 0.0050(8)
C19 0.0380(8) 0.0542(11) 0.0494(10) -0.0012(8) 0.0206(7) 0.0113(9)
C20 0.0346(8) 0.0618(11) 0.0409(9) 0.0026(8) 0.0167(7) 0.0020(9)
C21 0.0399(8) 0.0511(10) 0.0457(10) 0.0012(8) 0.0172(7) -0.0046(9)
C22 0.0393(8) 0.0464(10) 0.0408(9) -0.0026(8) 0.0158(7) 0.0003(8)
C23 0.0612(10) 0.0472(11) 0.0587(11) -0.0110(9) 0.0269(9) -0.0012(9)
C24 0.0755(12) 0.0713(14) 0.0990(16) -0.0283(11) 0.0415(12) -0.0053(13)
C25 0.1207(16) 0.0698(14) 0.0628(13) -0.0133(13) 0.0443(12) 0.0119(11)
C26 0.1037(15) 0.0477(12) 0.1044(17) -0.0043(12) 0.0532(13) -0.0026(12)
C27 0.0565(9) 0.0487(11) 0.0801(12) 0.0080(9) 0.0392(9) 0.0096(10)
C28 0.1188(16) 0.0573(13) 0.0998(16) 0.0070(13) 0.0637(13) -0.0119(12)
C29 0.0912(13) 0.0477(12) 0.1248(17) 0.0076(11) 0.0643(12) 0.0154(12)
C30 0.0632(12) 0.0791(15) 0.133(2) 0.0299(11) 0.0492(12) 0.0286(14)
C15 0.0585(10) 0.0878(15) 0.0508(10) 0.0038(10) 0.0283(8) -0.0017(10)
O2 0.0523(8) 0.0869(11) 0.0372(8) 0.0066(8) 0.0153(6) 0.0022(8)
C16 0.0718(16) 0.142(3) 0.0366(13) 0.0054(17) 0.0159(12) 0.0100(15)
C15' 0.0585(10) 0.0878(15) 0.0508(10) 0.0038(10) 0.0283(8) -0.0017(10)
O2' 0.043(6) 0.204(15) 0.049(7) 0.037(8) 0.006(5) -0.019(8)
C16' 0.069(6) 0.087(7) 0.061(6) -0.005(6) 0.029(5) -0.002(6)
C31 0.0554(9) 0.0890(14) 0.0601(10) -0.0009(10) 0.0362(8) 0.0004(10)
O4 0.0464(7) 0.0904(11) 0.0556(8) -0.0017(8) 0.0326(6) 0.0079(8)
C32 0.0657(12) 0.163(3) 0.0771(15) -0.0018(17) 0.0522(11) 0.0131(17)
C31' 0.0554(9) 0.0890(14) 0.0601(10) -0.0009(10) 0.0362(8) 0.0004(10)
O4' 0.065(4) 0.091(4) 0.065(4) 0.001(3) 0.038(3) -0.001(4)
C32' 0.061(6) 0.073(7) 0.066(6) 0.012(5) 0.048(4) 0.001(5)

loop_
_atom_type_symbol
_atom_type_description
_atom_type_scat_dispersion_real
_atom_type_scat_dispersion_imag
_atom_type_scat_source
C C 0.0033 0.0016 'International Tables Vol C Tables 4.2.6.8 and 6.1.1.4'
H H 0.0000 0.0000 'International Tables Vol C Tables 4.2.6.8 and 6.1.1.4'
O O 0.0106 0.0060 'International Tables Vol C Tables 4.2.6.8 and 6.1.1.4'

loop_
_geom_angle_atom_site_label_1
_geom_angle_atom_site_label_2
_geom_angle_atom_site_label_3
_geom_angle
C1 O1 H1 109.5
C17 O3 H3 109.5
O1 C1 C6 122.15(15)
O1 C1 C2 115.50(15)
C6 C1 C2 122.33(15)
C3 C2 C1 116.88(16)
C3 C2 C11 121.88(15)
C1 C2 C11 121.24(15)
C4 C3 C2 122.57(16)
C4 C3 H3A 118.7
C2 C3 H3A 118.7
C5 C4 C3 118.45(15)
C5 C4 C15 118.95(17)
C3 C4 C15 122.52(17)
C4 C5 C6 123.06(17)
C4 C5 H5 118.5
C6 C5 H5 118.5
C5 C6 C1 116.70(16)
C5 C6 C7 120.77(16)
C1 C6 C7 122.53(16)
C10 C7 C8 110.73(19)
C10 C7 C6 111.01(18)
C8 C7 C6 109.59(17)
C10 C7 C9 107.1(2)
C8 C7 C9 107.01(19)
C6 C7 C9 111.29(17)
C7 C8 H8A 109.5
C7 C8 H8B 109.5
H8A C8 H8B 109.5
C7 C8 H8C 109.5
H8A C8 H8C 109.5
H8B C8 H8C 109.5
C7 C9 H9A 109.5
C7 C9 H9B 109.5
H9A C9 H9B 109.5
C7 C9 H9C 109.5
H9A C9 H9C 109.5
H9B C9 H9C 109.5
C7 C10 H10A 109.5
C7 C10 H10B 109.5
H10A C10 H10B 109.5
C7 C10 H10C 109.5
H10A C10 H10C 109.5
H10B C10 H10C 109.5
C12 C11 C14 110.25(18)
C12 C11 C2 110.47(17)
C14 C11 C2 111.54(16)
C12 C11 C13 107.62(18)
C14 C11 C13 106.10(17)
C2 C11 C13 110.70(15)
C11 C12 H12A 109.5
C11 C12 H12B 109.5
H12A C12 H12B 109.5
C11 C12 H12C 109.5
H12A C12 H12C 109.5
H12B C12 H12C 109.5
C11 C13 H13A 109.5
C11 C13 H13B 109.5
H13A C13 H13B 109.5
C11 C13 H13C 109.5
H13A C13 H13C 109.5
H13B C13 H13C 109.5
C11 C14 H14A 109.5
C11 C14 H14B 109.5
H14A C14 H14B 109.5
C11 C14 H14C 109.5
H14A C14 H14C 109.5
H14B C14 H14C 109.5
O3 C17 C18 121.74(16)
O3 C17 C22 115.43(16)
C18 C17 C22 122.82(18)
C19 C18 C17 116.31(16)
C19 C18 C27 121.06(17)
C17 C18 C27 122.61(18)
C20 C19 C18 122.59(17)
C20 C19 H19 118.7
C18 C19 H19 118.7
C21 C20 C19 119.02(18)
C21 C20 C31 120.16(18)
C19 C20 C31 120.73(18)
C20 C21 C22 122.41(17)
C20 C21 H21 118.8
C22 C21 H21 118.8
C21 C22 C17 116.82(17)
C21 C22 C23 121.21(17)
C17 C22 C23 121.97(18)
C24 C23 C26 106.94(17)
C24 C23 C25 110.1(2)
C26 C23 C25 107.30(17)
C24 C23 C22 110.80(15)
C26 C23 C22 111.50(19)
C25 C23 C22 110.07(15)
C23 C24 H24A 109.5
C23 C24 H24B 109.5
H24A C24 H24B 109.5
C23 C24 H24C 109.5
H24A C24 H24C 109.5
H24B C24 H24C 109.5
C23 C25 H25A 109.5
C23 C25 H25B 109.5
H25A C25 H25B 109.5
C23 C25 H25C 109.5
H25A C25 H25C 109.5
H25B C25 H25C 109.5
C23 C26 H26A 109.5
C23 C26 H26B 109.5
H26A C26 H26B 109.5
C23 C26 H26C 109.5
H26A C26 H26C 109.5
H26B C26 H26C 109.5
C28 C27 C30 111.0(2)
C28 C27 C18 111.22(16)
C30 C27 C18 110.47(16)
C28 C27 C29 106.11(18)
C30 C27 C29 106.62(17)
C18 C27 C29 111.22(18)
C27 C28 H28A 109.5
C27 C28 H28B 109.5
H28A C28 H28B 109.5
C27 C28 H28C 109.5
H28A C28 H28C 109.5
H28B C28 H28C 109.5
C27 C29 H29A 109.5
C27 C29 H29B 109.5
H29A C29 H29B 109.5
C27 C29 H29C 109.5
H29A C29 H29C 109.5
H29B C29 H29C 109.5
C27 C30 H30A 109.5
C27 C30 H30B 109.5
H30A C30 H30B 109.5
C27 C30 H30C 109.5
H30A C30 H30C 109.5
H30B C30 H30C 109.5
O2 C15 C4 110.88(17)
O2 C15 H15A 109.5
C4 C15 H15A 109.5
O2 C15 H15B 109.5
C4 C15 H15B 109.5
H15A C15 H15B 108.1
C15 O2 C16 111.31(19)
O2 C16 H16A 109.5
O2 C16 H16B 109.5
H16A C16 H16B 109.5
O2 C16 H16C 109.5
H16A C16 H16C 109.5
H16B C16 H16C 109.5
O2' C16' H16D 109.5
O2' C16' H16E 109.5
H16D C16' H16E 109.5
O2' C16' H16F 109.5
H16D C16' H16F 109.5
H16E C16' H16F 109.5
O4 C31 C20 111.93(17)
O4 C31 H31A 109.2
C20 C31 H31A 109.2
O4 C31 H31B 109.2
C20 C31 H31B 109.2
H31A C31 H31B 107.9
C31 O4 C32 111.38(19)
O4 C32 H32A 109.5
O4 C32 H32B 109.5
H32A C32 H32B 109.5
O4 C32 H32C 109.5
H32A C32 H32C 109.5
H32B C32 H32C 109.5
O4' C32' H32D 109.5
O4' C32' H32E 109.5
H32D C32' H32E 109.5
O4' C32' H32F 109.5
H32D C32' H32F 109.5
H32E C32' H32F 109.5

loop_
_geom_bond_atom_site_label_1
_geom_bond_atom_site_label_2
_geom_bond_distance
O1 C1 1.373(2)
O1 H1 0.8200
O3 C17 1.376(2)
O3 H3 0.8200
C1 C6 1.400(2)
C1 C2 1.410(2)
C2 C3 1.386(2)
C2 C11 1.539(2)
C3 C4 1.378(2)
C3 H3A 0.9300
C4 C5 1.372(2)
C4 C15 1.511(2)
C5 C6 1.388(2)
C5 H5 0.9300
C6 C7 1.541(3)
C7 C10 1.531(4)
C7 C8 1.541(3)
C7 C9 1.542(3)
C8 H8A 0.9600
C8 H8B 0.9600
C8 H8C 0.9600
C9 H9A 0.9600
C9 H9B 0.9600
C9 H9C 0.9600
C10 H10A 0.9600
C10 H10B 0.9600
C10 H10C 0.9600
C11 C12 1.528(3)
C11 C14 1.530(3)
C11 C13 1.543(3)
C12 H12A 0.9600
C12 H12B 0.9600
C12 H12C 0.9600
C13 H13A 0.9600
C13 H13B 0.9600
C13 H13C 0.9600
C14 H14A 0.9600
C14 H14B 0.9600
C14 H14C 0.9600
C17 C18 1.403(2)
C17 C22 1.404(2)
C18 C19 1.396(3)
C18 C27 1.529(3)
C19 C20 1.374(3)
C19 H19 0.9300
C20 C21 1.373(3)
C20 C31 1.507(3)
C21 C22 1.389(3)
C21 H21 0.9300
C22 C23 1.542(3)
C23 C24 1.524(3)
C23 C26 1.534(3)
C23 C25 1.534(3)
C24 H24A 0.9600
C24 H24B 0.9600
C24 H24C 0.9600
C25 H25A 0.9600
C25 H25B 0.9600
C25 H25C 0.9600
C26 H26A 0.9600
C26 H26B 0.9600
C26 H26C 0.9600
C27 C28 1.521(3)
C27 C30 1.528(3)
C27 C29 1.549(3)
C28 H28A 0.9600
C28 H28B 0.9600
C28 H28C 0.9600
C29 H29A 0.9600
C29 H29B 0.9600
C29 H29C 0.9600
C30 H30A 0.9600
C30 H30B 0.9600
C30 H30C 0.9600
C15 O2 1.382(2)
C15 H15A 0.9700
C15 H15B 0.9700
O2 C16 1.424(3)
C16 H16A 0.9600
C16 H16B 0.9600
C16 H16C 0.9600
O2' C16' 1.449(8)
C16' H16D 0.9600
C16' H16E 0.9600
C16' H16F 0.9600
C31 O4 1.383(2)
C31 H31A 0.9700
C31 H31B 0.9700
O4 C32 1.429(3)
C32 H32A 0.9600
C32 H32B 0.9600
C32 H32C 0.9600
O4' C32' 1.445(9)
C32' H32D 0.9600
C32' H32E 0.9600
C32' H32F 0.9600

loop_
_geom_torsion_atom_site_label_1
_geom_torsion_atom_site_label_2
_geom_torsion_atom_site_label_3
_geom_torsion_atom_site_label_4
_geom_torsion
O1 C1 C2 C3 179.52(16)
C6 C1 C2 C3 1.3(3)
O1 C1 C2 C11 -0.3(3)
C6 C1 C2 C11 -178.52(18)
C1 C2 C3 C4 -0.8(3)
C11 C2 C3 C4 179.05(18)
C2 C3 C4 C5 -0.3(3)
C2 C3 C4 C15 176.40(18)
C3 C4 C5 C6 1.0(3)
C15 C4 C5 C6 -175.84(18)
C4 C5 C6 C1 -0.5(3)
C4 C5 C6 C7 178.64(19)
O1 C1 C6 C5 -178.78(17)
C2 C1 C6 C5 -0.7(3)
O1 C1 C6 C7 2.1(3)
C2 C1 C6 C7 -179.83(18)
C5 C6 C7 C10 122.6(2)
C1 C6 C7 C10 -58.3(2)
C5 C6 C7 C8 -114.8(2)
C1 C6 C7 C8 64.4(3)
C5 C6 C7 C9 3.4(3)
C1 C6 C7 C9 -177.5(2)
C3 C2 C11 C12 -118.3(2)
C1 C2 C11 C12 61.5(2)
C3 C2 C11 C14 118.7(2)
C1 C2 C11 C14 -61.5(3)
C3 C2 C11 C13 0.8(3)
C1 C2 C11 C13 -179.37(19)
O3 C17 C18 C19 179.58(14)
C22 C17 C18 C19 -1.7(2)
O3 C17 C18 C27 1.1(2)
C22 C17 C18 C27 179.76(15)
C17 C18 C19 C20 0.5(2)
C27 C18 C19 C20 179.07(15)
C18 C19 C20 C21 0.9(2)
C18 C19 C20 C31 -175.59(15)
C19 C20 C21 C22 -1.3(2)
C31 C20 C21 C22 175.23(15)
C20 C21 C22 C17 0.2(2)
C20 C21 C22 C23 -178.79(15)
O3 C17 C22 C21 -179.85(14)
C18 C17 C22 C21 1.4(2)
O3 C17 C22 C23 -0.9(2)
C18 C17 C22 C23 -179.64(15)
C21 C22 C23 C24 117.6(2)
C17 C22 C23 C24 -61.3(2)
C21 C22 C23 C26 -1.4(2)
C17 C22 C23 C26 179.73(15)
C21 C22 C23 C25 -120.32(19)
C17 C22 C23 C25 60.8(2)
C19 C18 C27 C28 122.42(19)
C17 C18 C27 C28 -59.2(2)
C19 C18 C27 C30 -113.8(2)
C17 C18 C27 C30 64.6(2)
C19 C18 C27 C29 4.4(2)
C17 C18 C27 C29 -177.19(16)
C5 C4 C15 O2 -148.81(18)
C3 C4 C15 O2 34.4(3)
C4 C15 O2 C16 -175.74(19)
C21 C20 C31 O4 142.81(16)
C19 C20 C31 O4 -40.7(2)
C20 C31 O4 C32 174.72(17)
